data_9001339
loop_
_publ_author_name
'Oberti, R.'
'Caporuscio, F. A.'

_publ_section_title
;Crystal chemistry of clinopyroxenes from mantle eclogites: A study of the key
 role of the M2 site population by means of crystal-structure refinement
 sample SBB 61, Di47Jd40, diopside - jadeite join
;
_journal_name_full 'American Mineralogist'
_journal_page_first 1141
_journal_page_last 1152
_journal_volume 76
_journal_year 1991
_chemical_formula_sum 'Al0.52 Ca0.47 Fe0.07 Mg0.46 Na0.41 O6 Si2 Ti0.01'
_chemical_name_mineral Diopside
_space_group_IT_number 15
_symmetry_space_group_name_Hall '-C 2yc'
_symmetry_space_group_name_H-M 'C 1 2/c 1'
_cell_angle_alpha 90
_cell_angle_beta 107.00
_cell_angle_gamma 90
_cell_length_a 9.561
_cell_length_b 8.730
_cell_length_c 5.249
_cell_formula_units_Z 4
_cell_volume 418.977
_database_code_amcsd 0001369
_exptl_crystal_density_diffrn 3.330
_cod_original_formula_sum 'Al.52 Mg.46 Fe.07 Ti.01 Ca.47 Na.41 Si2 O6'
_cod_database_code 9001339

loop_
_space_group_symop_operation_xyz
x,y,z
1/2+x,1/2+y,z
x,-y,1/2+z
1/2+x,1/2-y,1/2+z
-x,y,1/2-z
1/2-x,1/2+y,1/2-z
-x,-y,-z
1/2-x,1/2-y,-z

loop_
_atom_site_label
_atom_site_fract_x
_atom_site_fract_y
_atom_site_fract_z
_atom_site_occupancy
_atom_site_U_iso_or_equiv
Al1 0.00000 0.90560 0.25000 0.52000 0.00532
Mg1 0.00000 0.90560 0.25000 0.44000 0.00532
Fe1 0.00000 0.90560 0.25000 0.03000 0.00532
Ti1 0.00000 0.90560 0.25000 0.01000 0.00532
Ca2 0.00000 0.30060 0.25000 0.47000 0.01077
Na2 0.00000 0.30060 0.25000 0.41000 0.01077
Fe2 0.00000 0.30060 0.25000 0.04000 0.01343
Mg2 0.00000 0.30060 0.25000 0.02000 0.01343
Si 0.28860 0.09280 0.22900 1.00000 0.00545
O1 0.11200 0.08050 0.13390 1.00000 0.01051
O2 0.36060 0.25690 0.30670 1.00000 0.01127
O3 0.35230 0.01300 0.00120 1.00000 0.00874

loop_
_cod_related_entry_id
_cod_related_entry_database
_cod_related_entry_code
1 AMCSD 0001369
